data_4081802
loop_
_publ_author_name
'Breunig, Jens Michael'
'H\"ubner, Alexander'
'Bolte, Michael'
'Wagner, Matthias'
'Lerner, Hans-Wolfram'

_publ_section_title
;
 Reactivity of Phosphaboradibenzofulvene toward Hydrogen, Acetonitrile,
 Benzophenone, and 2,3-Dimethylbutadiene
;
_journal_issue 22
_journal_name_full Organometallics
_journal_page_first 6792
_journal_paper_doi 10.1021/om400553j
_journal_volume 32
_journal_year 2013
_chemical_formula_moiety 'C33 H36 B O P'
_chemical_formula_sum 'C33 H36 B O P'
_chemical_formula_weight 490.40
_chemical_name_systematic ?
_space_group_crystal_system orthorhombic
_space_group_IT_number 61
_space_group_name_Hall '-P 2ac 2ab'
_space_group_name_H-M_alt 'P b c a'
_symmetry_space_group_name_Hall '-P 2ac 2ab'
_symmetry_space_group_name_H-M 'P b c a'
_atom_sites_solution_hydrogens geom
_audit_creation_method SHELXL-2013
_cell_angle_alpha 90
_cell_angle_beta 90
_cell_angle_gamma 90
_cell_formula_units_Z 8
_cell_length_a 8.5464(8)
_cell_length_b 18.2500(16)
_cell_length_c 34.363(3)
_cell_measurement_reflns_used 14481
_cell_measurement_temperature 173(2)
_cell_measurement_theta_max 26.2
_cell_measurement_theta_min 2.4
_cell_volume 5359.7(8)
_computing_cell_refinement 'X-Area (Stoe & Cie, 2001)'
_computing_data_collection 'X-Area (Stoe & Cie, 2001)'
_computing_data_reduction 'X-Area (Stoe & Cie, 2001)'
_computing_molecular_graphics 'XP in SHELXTL-Plus (Sheldrick, 2008)'
_computing_publication_material SHELXL97
_computing_structure_refinement 'SHELXL (Sheldrick, 2008)'
_computing_structure_solution 'SHELXS (Sheldrick, 2008)'
_diffrn_ambient_temperature 173(2)
_diffrn_measured_fraction_theta_full 0.993
_diffrn_measured_fraction_theta_max 0.989
_diffrn_measurement_device_type 'STOE IPDS II two-circle-diffractometer'
_diffrn_measurement_method \w
_diffrn_radiation_type MoK\a
_diffrn_radiation_wavelength 0.71073
_diffrn_reflns_av_R_equivalents 0.1645
_diffrn_reflns_av_unetI/netI 0.1364
_diffrn_reflns_Laue_measured_fraction_full 0.993
_diffrn_reflns_Laue_measured_fraction_max 0.989
_diffrn_reflns_limit_h_max 10
_diffrn_reflns_limit_h_min -10
_diffrn_reflns_limit_k_max 15
_diffrn_reflns_limit_k_min -22
_diffrn_reflns_limit_l_max 38
_diffrn_reflns_limit_l_min -41
_diffrn_reflns_number 25220
_diffrn_reflns_point_group_measured_fraction_full 0.993
_diffrn_reflns_point_group_measured_fraction_max 0.989
_diffrn_reflns_theta_full 25.000
_diffrn_reflns_theta_max 25.591
_diffrn_reflns_theta_min 2.371
_diffrn_source 'Genix 3D I\mS microfocus X-ray source'
_exptl_absorpt_coefficient_mu 0.127
_exptl_absorpt_correction_T_max 0.994
_exptl_absorpt_correction_T_min 0.969
_exptl_absorpt_correction_type multi-scan
_exptl_absorpt_process_details 'X-Area (Stoe & Cie, 2001)'
_exptl_crystal_colour colourless
_exptl_crystal_density_diffrn 1.215
_exptl_crystal_description rod
_exptl_crystal_F_000 2096
_exptl_crystal_size_max 0.250
_exptl_crystal_size_mid 0.100
_exptl_crystal_size_min 0.050
_refine_diff_density_max 0.333
_refine_diff_density_min -0.219
_refine_diff_density_rms 0.054
_refine_ls_extinction_method none
_refine_ls_goodness_of_fit_ref 0.930
_refine_ls_hydrogen_treatment constr
_refine_ls_matrix_type full
_refine_ls_number_parameters 325
_refine_ls_number_reflns 4994
_refine_ls_number_restraints 0
_refine_ls_restrained_S_all 0.930
_refine_ls_R_factor_all 0.1371
_refine_ls_R_factor_gt 0.0667
_refine_ls_shift/su_max 0.000
_refine_ls_shift/su_mean 0.000
_refine_ls_structure_factor_coef Fsqd
_refine_ls_weighting_details 'w=1/[\s^2^(Fo^2^)+(0.0462P)^2^] where P=(Fo^2^+2Fc^2^)/3'
_refine_ls_weighting_scheme calc
_refine_ls_wR_factor_gt 0.1202
_refine_ls_wR_factor_ref 0.1432
_reflns_Friedel_coverage 0.000
_reflns_number_gt 2752
_reflns_number_total 4994
_reflns_threshold_expression 'I > 2\s(I)'
_cod_data_source_file om400553j_si_002.cif
_cod_data_source_block wa1677
_cod_database_code 4081802
_shelx_space_group_comment
; 
The symmetry employed for this shelxl refinement is uniquely defined 
by the following loop, which should always be used as a source of 
symmetry information in preference to the above space-group names. 
They are only intended as comments. 
;
_shelx_estimated_absorpt_t_min 0.969
_shelx_estimated_absorpt_t_max 0.994
_shelxl_version_number 2013-3

loop_
_space_group_symop_operation_xyz
'x, y, z'
'-x+1/2, -y, z+1/2'
'-x, y+1/2, -z+1/2'
'x+1/2, -y+1/2, -z'
'-x, -y, -z'
'x-1/2, y, -z-1/2'
'x, -y-1/2, z-1/2'
'-x-1/2, y-1/2, z'

loop_
_atom_site_label
_atom_site_type_symbol
_atom_site_fract_x
_atom_site_fract_y
_atom_site_fract_z
_atom_site_U_iso_or_equiv
_atom_site_adp_type
_atom_site_occupancy
_atom_site_site_symmetry_order
_atom_site_calc_flag
_atom_site_refinement_flags_posn
_atom_site_refinement_flags_adp
P1 P 0.07768(11) 0.51683(5) 0.06980(3) 0.0242(2) Uani 1 1 d . .
O1 O 0.2872(3) 0.55163(14) 0.12947(7) 0.0259(6) Uani 1 1 d . .
B1 B 0.3717(5) 0.5783(2) 0.15977(12) 0.0249(9) Uani 1 1 d . .
C1 C 0.1923(4) 0.58856(19) 0.10040(10) 0.0224(8) Uani 1 1 d . .
C2 C 0.2237(4) 0.4398(2) 0.05994(11) 0.0316(9) Uani 1 1 d . .
C3 C 0.3826(4) 0.4716(3) 0.04901(14) 0.0443(11) Uani 1 1 d . .
H3A H 0.3694 0.5079 0.0282 0.067 Uiso 1 1 calc R U
H3B H 0.4513 0.4321 0.0399 0.067 Uiso 1 1 calc R U
H3C H 0.4295 0.4951 0.0718 0.067 Uiso 1 1 calc R U
C4 C 0.2482(6) 0.3836(2) 0.09241(13) 0.0489(12) Uani 1 1 d . .
H4A H 0.1470 0.3625 0.0999 0.073 Uiso 1 1 calc R U
H4B H 0.2956 0.4076 0.1150 0.073 Uiso 1 1 calc R U
H4C H 0.3175 0.3445 0.0831 0.073 Uiso 1 1 calc R U
C5 C 0.1630(5) 0.3999(3) 0.02353(13) 0.0429(11) Uani 1 1 d . .
H5A H 0.0607 0.3781 0.0291 0.064 Uiso 1 1 calc R U
H5B H 0.2369 0.3612 0.0162 0.064 Uiso 1 1 calc R U
H5C H 0.1528 0.4349 0.0021 0.064 Uiso 1 1 calc R U
C6 C -0.0885(5) 0.4793(2) 0.10047(11) 0.0349(8) Uani 1 1 d . .
C7 C -0.1563(5) 0.4144(3) 0.07731(15) 0.0504(12) Uani 1 1 d . .
H7A H -0.1791 0.4301 0.0506 0.076 Uiso 1 1 calc R U
H7B H -0.2530 0.3975 0.0898 0.076 Uiso 1 1 calc R U
H7C H -0.0801 0.3743 0.0768 0.076 Uiso 1 1 calc R U
C8 C -0.0538(6) 0.4537(3) 0.14209(13) 0.0509(12) Uani 1 1 d . .
H8A H 0.0294 0.4168 0.1416 0.076 Uiso 1 1 calc R U
H8B H -0.1486 0.4323 0.1535 0.076 Uiso 1 1 calc R U
H8C H -0.0201 0.4956 0.1578 0.076 Uiso 1 1 calc R U
C9 C -0.2195(4) 0.5371(2) 0.10068(12) 0.0369(10) Uani 1 1 d . .
H9A H -0.2413 0.5527 0.0739 0.055 Uiso 1 1 calc R U
H9B H -0.1864 0.5795 0.1161 0.055 Uiso 1 1 calc R U
H9C H -0.3143 0.5159 0.1121 0.055 Uiso 1 1 calc R U
C11 C 0.2990(4) 0.63005(19) 0.07156(10) 0.0220(7) Uani 1 1 d . .
C12 C 0.4508(4) 0.6507(2) 0.08061(10) 0.0254(8) Uani 1 1 d . .
H12 H 0.4919 0.6386 0.1055 0.030 Uiso 1 1 calc R U
C13 C 0.5437(4) 0.6884(2) 0.05471(11) 0.0343(9) Uani 1 1 d . .
H13 H 0.6469 0.7021 0.0620 0.041 Uiso 1 1 calc R U
C14 C 0.4873(4) 0.7066(2) 0.01803(12) 0.0334(9) Uani 1 1 d . .
H14 H 0.5509 0.7327 0.0001 0.040 Uiso 1 1 calc R U
C15 C 0.3377(4) 0.6860(2) 0.00828(11) 0.0289(9) Uani 1 1 d . .
H15 H 0.2978 0.6978 -0.0168 0.035 Uiso 1 1 calc R U
C16 C 0.2444(4) 0.6485(2) 0.03436(10) 0.0268(8) Uani 1 1 d . .
H16 H 0.1413 0.6349 0.0269 0.032 Uiso 1 1 calc R U
C21 C 0.0748(4) 0.6405(2) 0.11972(10) 0.0245(7) Uani 1 1 d . .
C22 C 0.0290(4) 0.6316(2) 0.15852(11) 0.0329(9) Uani 1 1 d . .
H22 H 0.0769 0.5948 0.1740 0.040 Uiso 1 1 calc R U
C23 C -0.0848(5) 0.6756(3) 0.17445(12) 0.0455(11) Uani 1 1 d . .
H23 H -0.1163 0.6676 0.2006 0.055 Uiso 1 1 calc R U
C24 C -0.1536(5) 0.7304(3) 0.15360(13) 0.0436(11) Uani 1 1 d . .
H24 H -0.2318 0.7604 0.1651 0.052 Uiso 1 1 calc R U
C25 C -0.1073(4) 0.7417(2) 0.11506(13) 0.0369(10) Uani 1 1 d . .
H25 H -0.1527 0.7801 0.1001 0.044 Uiso 1 1 calc R U
C26 C 0.0048(4) 0.6967(2) 0.09888(11) 0.0297(8) Uani 1 1 d . .
H26 H 0.0352 0.7045 0.0726 0.036 Uiso 1 1 calc R U
C31 C 0.4750(4) 0.5247(2) 0.18502(10) 0.0289(8) Uani 1 1 d . .
C32 C 0.5546(4) 0.5678(2) 0.21266(10) 0.0274(8) Uani 1 1 d . .
C33 C 0.6580(5) 0.5362(3) 0.23862(11) 0.0411(11) Uani 1 1 d . .
H33 H 0.7105 0.5657 0.2573 0.049 Uiso 1 1 calc R U
C34 C 0.6849(5) 0.4618(3) 0.23732(12) 0.0426(11) Uani 1 1 d . .
H34 H 0.7560 0.4400 0.2552 0.051 Uiso 1 1 calc R U
C35 C 0.6079(5) 0.4179(2) 0.20978(12) 0.0383(10) Uani 1 1 d . .
H35 H 0.6272 0.3667 0.2088 0.046 Uiso 1 1 calc R U
C36 C 0.5034(4) 0.4500(2) 0.18398(11) 0.0318(9) Uani 1 1 d . .
H36 H 0.4507 0.4203 0.1654 0.038 Uiso 1 1 calc R U
C41 C 0.3994(4) 0.6564(2) 0.17835(10) 0.0271(8) Uani 1 1 d . .
C42 C 0.5092(4) 0.6456(2) 0.20900(10) 0.0310(9) Uani 1 1 d . .
C43 C 0.5638(5) 0.7037(3) 0.23104(11) 0.0387(10) Uani 1 1 d . .
H43 H 0.6382 0.6956 0.2511 0.046 Uiso 1 1 calc R U
C44 C 0.5093(5) 0.7739(3) 0.22361(12) 0.0432(11) Uani 1 1 d . .
H44 H 0.5460 0.8139 0.2388 0.052 Uiso 1 1 calc R U
C45 C 0.4008(5) 0.7859(2) 0.19395(13) 0.0416(10) Uani 1 1 d . .
H45 H 0.3625 0.8340 0.1892 0.050 Uiso 1 1 calc R U
C46 C 0.3485(5) 0.7274(2) 0.17135(12) 0.0347(9) Uani 1 1 d . .
H46 H 0.2767 0.7363 0.1508 0.042 Uiso 1 1 calc R U

loop_
_atom_site_aniso_label
_atom_site_aniso_U_11
_atom_site_aniso_U_22
_atom_site_aniso_U_33
_atom_site_aniso_U_23
_atom_site_aniso_U_13
_atom_site_aniso_U_12
P1 0.0221(4) 0.0268(4) 0.0238(4) 0.0003(4) -0.0030(4) -0.0004(4)
O1 0.0218(13) 0.0325(15) 0.0234(13) 0.0030(11) -0.0031(10) 0.0033(11)
B1 0.021(2) 0.033(2) 0.021(2) 0.0052(17) 0.0007(16) -0.0038(17)
C1 0.0178(16) 0.026(2) 0.0238(18) 0.0016(15) -0.0053(14) 0.0028(14)
C2 0.0276(19) 0.034(2) 0.033(2) -0.0058(17) -0.0057(16) 0.0068(16)
C3 0.030(2) 0.044(3) 0.059(3) -0.022(2) 0.0049(19) 0.0046(18)
C4 0.058(3) 0.034(3) 0.054(3) -0.001(2) -0.018(2) 0.010(2)
C5 0.038(2) 0.040(3) 0.051(3) -0.017(2) -0.006(2) 0.0065(19)
C6 0.0311(19) 0.035(2) 0.038(2) 0.0067(19) 0.0018(18) -0.0033(19)
C7 0.038(2) 0.042(3) 0.071(3) -0.002(2) 0.005(2) -0.010(2)
C8 0.050(3) 0.057(3) 0.045(3) 0.022(2) 0.011(2) -0.004(2)
C9 0.0230(19) 0.044(3) 0.043(2) 0.0002(19) 0.0020(17) -0.0041(17)
C11 0.0185(16) 0.0256(19) 0.0219(17) -0.0020(15) 0.0021(14) 0.0041(13)
C12 0.0224(18) 0.033(2) 0.0207(18) -0.0004(15) 0.0007(14) 0.0013(15)
C13 0.023(2) 0.044(2) 0.036(2) -0.0018(18) 0.0050(16) -0.0044(16)
C14 0.034(2) 0.035(2) 0.031(2) 0.0087(18) 0.0108(17) -0.0024(17)
C15 0.030(2) 0.033(2) 0.0230(19) 0.0030(16) 0.0048(15) 0.0036(16)
C16 0.0256(19) 0.027(2) 0.0278(19) 0.0024(16) -0.0020(16) -0.0006(15)
C21 0.0159(16) 0.0289(19) 0.0286(18) -0.0042(15) -0.0016(15) -0.0015(15)
C22 0.026(2) 0.049(3) 0.0239(19) -0.0013(17) -0.0001(15) 0.0016(17)
C23 0.032(2) 0.069(3) 0.035(2) -0.017(2) 0.0051(19) 0.002(2)
C24 0.031(2) 0.056(3) 0.043(3) -0.024(2) -0.0008(19) 0.010(2)
C25 0.031(2) 0.031(2) 0.049(3) -0.0010(18) -0.0013(19) 0.0057(17)
C26 0.0269(19) 0.029(2) 0.033(2) 0.0011(17) 0.0005(17) 0.0015(16)
C31 0.0288(18) 0.043(2) 0.0151(17) 0.0067(17) 0.0011(14) -0.0034(17)
C32 0.0224(18) 0.046(2) 0.0137(17) 0.0006(15) 0.0036(14) 0.0002(16)
C33 0.032(2) 0.070(3) 0.022(2) 0.0005(19) -0.0058(17) 0.001(2)
C34 0.037(2) 0.062(3) 0.028(2) 0.009(2) -0.0110(18) 0.011(2)
C35 0.035(2) 0.046(3) 0.034(2) 0.0091(19) 0.0024(18) 0.0070(19)
C36 0.030(2) 0.040(2) 0.025(2) 0.0063(17) 0.0003(16) 0.0007(17)
C41 0.0221(18) 0.037(2) 0.0219(18) 0.0008(16) 0.0067(15) -0.0048(16)
C42 0.0251(19) 0.048(3) 0.0193(18) -0.0042(17) 0.0042(15) -0.0053(18)
C43 0.036(2) 0.054(3) 0.025(2) -0.0114(18) 0.0045(18) -0.006(2)
C44 0.045(2) 0.050(3) 0.034(2) -0.019(2) 0.015(2) -0.017(2)
C45 0.047(2) 0.032(2) 0.046(3) -0.0021(19) 0.009(2) -0.003(2)
C46 0.036(2) 0.038(3) 0.030(2) 0.0009(18) 0.0013(17) -0.0029(18)

loop_
_atom_type_symbol
_atom_type_description
_atom_type_scat_dispersion_real
_atom_type_scat_dispersion_imag
_atom_type_scat_source
C C 0.0033 0.0016 'International Tables Vol C Tables 4.2.6.8 and 6.1.1.4'
H H 0.0000 0.0000 'International Tables Vol C Tables 4.2.6.8 and 6.1.1.4'
B B 0.0013 0.0007 'International Tables Vol C Tables 4.2.6.8 and 6.1.1.4'
O O 0.0106 0.0060 'International Tables Vol C Tables 4.2.6.8 and 6.1.1.4'
P P 0.1023 0.0942 'International Tables Vol C Tables 4.2.6.8 and 6.1.1.4'

loop_
_geom_angle_atom_site_label_1
_geom_angle_atom_site_label_2
_geom_angle_atom_site_label_3
_geom_angle
C6 P1 C2 108.81(18)
C6 P1 C1 108.66(17)
C2 P1 C1 105.19(15)
B1 O1 C1 131.2(3)
O1 B1 C31 119.8(4)
O1 B1 C41 135.5(3)
C31 B1 C41 104.7(3)
O1 C1 C21 110.8(3)
O1 C1 C11 109.8(3)
C21 C1 C11 111.2(3)
O1 C1 P1 109.9(2)
C21 C1 P1 108.7(2)
C11 C1 P1 106.3(2)
C3 C2 C4 108.2(3)
C3 C2 C5 106.3(3)
C4 C2 C5 108.7(4)
C3 C2 P1 110.3(3)
C4 C2 P1 117.0(3)
C5 C2 P1 105.8(3)
C2 C3 H3A 109.5
C2 C3 H3B 109.5
H3A C3 H3B 109.5
C2 C3 H3C 109.5
H3A C3 H3C 109.5
H3B C3 H3C 109.5
C2 C4 H4A 109.5
C2 C4 H4B 109.5
H4A C4 H4B 109.5
C2 C4 H4C 109.5
H4A C4 H4C 109.5
H4B C4 H4C 109.5
C2 C5 H5A 109.5
C2 C5 H5B 109.5
H5A C5 H5B 109.5
C2 C5 H5C 109.5
H5A C5 H5C 109.5
H5B C5 H5C 109.5
C8 C6 C9 110.2(3)
C8 C6 C7 108.7(4)
C9 C6 C7 104.8(3)
C8 C6 P1 118.9(3)
C9 C6 P1 107.5(3)
C7 C6 P1 105.8(3)
C6 C7 H7A 109.5
C6 C7 H7B 109.5
H7A C7 H7B 109.5
C6 C7 H7C 109.5
H7A C7 H7C 109.5
H7B C7 H7C 109.5
C6 C8 H8A 109.5
C6 C8 H8B 109.5
H8A C8 H8B 109.5
C6 C8 H8C 109.5
H8A C8 H8C 109.5
H8B C8 H8C 109.5
C6 C9 H9A 109.5
C6 C9 H9B 109.5
H9A C9 H9B 109.5
C6 C9 H9C 109.5
H9A C9 H9C 109.5
H9B C9 H9C 109.5
C12 C11 C16 116.8(3)
C12 C11 C1 122.8(3)
C16 C11 C1 120.4(3)
C13 C12 C11 122.0(3)
C13 C12 H12 119.0
C11 C12 H12 119.0
C12 C13 C14 120.4(3)
C12 C13 H13 119.8
C14 C13 H13 119.8
C15 C14 C13 118.6(3)
C15 C14 H14 120.7
C13 C14 H14 120.7
C14 C15 C16 120.9(4)
C14 C15 H15 119.5
C16 C15 H15 119.5
C15 C16 C11 121.3(3)
C15 C16 H16 119.4
C11 C16 H16 119.4
C26 C21 C22 117.2(3)
C26 C21 C1 121.1(3)
C22 C21 C1 121.7(3)
C23 C22 C21 120.7(4)
C23 C22 H22 119.7
C21 C22 H22 119.7
C24 C23 C22 121.6(4)
C24 C23 H23 119.2
C22 C23 H23 119.2
C23 C24 C25 119.0(4)
C23 C24 H24 120.5
C25 C24 H24 120.5
C26 C25 C24 119.4(4)
C26 C25 H25 120.3
C24 C25 H25 120.3
C25 C26 C21 122.1(4)
C25 C26 H26 118.9
C21 C26 H26 118.9
C36 C31 C32 118.9(3)
C36 C31 B1 134.0(4)
C32 C31 B1 107.1(3)
C33 C32 C31 120.7(4)
C33 C32 C42 128.6(4)
C31 C32 C42 110.7(3)
C34 C33 C32 119.8(4)
C34 C33 H33 120.1
C32 C33 H33 120.1
C33 C34 C35 120.4(4)
C33 C34 H34 119.8
C35 C34 H34 119.8
C36 C35 C34 119.5(4)
C36 C35 H35 120.3
C34 C35 H35 120.3
C31 C36 C35 120.7(4)
C31 C36 H36 119.6
C35 C36 H36 119.6
C46 C41 C42 117.7(4)
C46 C41 B1 136.5(3)
C42 C41 B1 105.8(3)
C43 C42 C41 121.3(4)
C43 C42 C32 127.0(4)
C41 C42 C32 111.7(3)
C42 C43 C44 119.6(4)
C42 C43 H43 120.2
C44 C43 H43 120.2
C43 C44 C45 120.2(4)
C43 C44 H44 119.9
C45 C44 H44 119.9
C46 C45 C44 119.9(4)
C46 C45 H45 120.0
C44 C45 H45 120.0
C41 C46 C45 121.2(4)
C41 C46 H46 119.4
C45 C46 H46 119.4

loop_
_geom_bond_atom_site_label_1
_geom_bond_atom_site_label_2
_geom_bond_distance
P1 C6 1.896(4)
P1 C2 1.910(4)
P1 C1 1.944(4)
O1 B1 1.357(5)
O1 C1 1.452(4)
B1 C31 1.578(6)
B1 C41 1.580(6)
C1 C21 1.532(5)
C1 C11 1.545(5)
C2 C3 1.524(5)
C2 C4 1.530(6)
C2 C5 1.538(5)
C3 H3A 0.9800
C3 H3B 0.9800
C3 H3C 0.9800
C4 H4A 0.9800
C4 H4B 0.9800
C4 H4C 0.9800
C5 H5A 0.9800
C5 H5B 0.9800
C5 H5C 0.9800
C6 C8 1.534(6)
C6 C9 1.538(6)
C6 C7 1.540(6)
C7 H7A 0.9800
C7 H7B 0.9800
C7 H7C 0.9800
C8 H8A 0.9800
C8 H8B 0.9800
C8 H8C 0.9800
C9 H9A 0.9800
C9 H9B 0.9800
C9 H9C 0.9800
C11 C12 1.386(5)
C11 C16 1.402(5)
C12 C13 1.377(5)
C12 H12 0.9500
C13 C14 1.389(5)
C13 H13 0.9500
C14 C15 1.374(5)
C14 H14 0.9500
C15 C16 1.381(5)
C15 H15 0.9500
C16 H16 0.9500
C21 C26 1.387(5)
C21 C22 1.399(5)
C22 C23 1.374(6)
C22 H22 0.9500
C23 C24 1.364(7)
C23 H23 0.9500
C24 C25 1.398(6)
C24 H24 0.9500
C25 C26 1.380(5)
C25 H25 0.9500
C26 H26 0.9500
C31 C36 1.385(5)
C31 C32 1.409(5)
C32 C33 1.382(5)
C32 C42 1.476(6)
C33 C34 1.379(7)
C33 H33 0.9500
C34 C35 1.403(6)
C34 H34 0.9500
C35 C36 1.388(5)
C35 H35 0.9500
C36 H36 0.9500
C41 C46 1.388(6)
C41 C42 1.424(5)
C42 C43 1.385(6)
C43 C44 1.386(6)
C43 H43 0.9500
C44 C45 1.396(6)
C44 H44 0.9500
C45 C46 1.394(6)
C45 H45 0.9500
C46 H46 0.9500

loop_
_geom_torsion_atom_site_label_1
_geom_torsion_atom_site_label_2
_geom_torsion_atom_site_label_3
_geom_torsion_atom_site_label_4
_geom_torsion
C1 O1 B1 C31 -175.3(3)
C1 O1 B1 C41 3.7(7)
B1 O1 C1 C21 -51.4(5)
B1 O1 C1 C11 71.8(4)
B1 O1 C1 P1 -171.6(3)
C2 P1 C6 C8 65.7(4)
C1 P1 C6 C8 -48.4(4)
C2 P1 C6 C9 -168.3(3)
C1 P1 C6 C9 77.6(3)
C2 P1 C6 C7 -56.8(3)
C1 P1 C6 C7 -170.8(3)
O1 C1 C11 C12 -21.8(4)
C21 C1 C11 C12 101.2(4)
P1 C1 C11 C12 -140.7(3)
O1 C1 C11 C16 158.1(3)
C21 C1 C11 C16 -78.9(4)
P1 C1 C11 C16 39.2(4)
C16 C11 C12 C13 0.8(5)
C1 C11 C12 C13 -179.3(4)
C11 C12 C13 C14 -0.5(6)
C12 C13 C14 C15 -0.1(6)
C13 C14 C15 C16 0.4(6)
C14 C15 C16 C11 0.0(6)
C12 C11 C16 C15 -0.6(5)
C1 C11 C16 C15 179.6(3)
O1 C1 C21 C26 160.8(3)
C11 C1 C21 C26 38.3(4)
P1 C1 C21 C26 -78.4(4)
O1 C1 C21 C22 -21.7(5)
C11 C1 C21 C22 -144.2(3)
P1 C1 C21 C22 99.1(3)
C26 C21 C22 C23 2.2(6)
C1 C21 C22 C23 -175.4(4)
C21 C22 C23 C24 -1.9(7)
C22 C23 C24 C25 0.2(7)
C23 C24 C25 C26 0.9(6)
C24 C25 C26 C21 -0.5(6)
C22 C21 C26 C25 -1.1(6)
C1 C21 C26 C25 176.6(3)
O1 B1 C31 C36 -0.3(6)
C41 B1 C31 C36 -179.6(4)
O1 B1 C31 C32 177.0(3)
C41 B1 C31 C32 -2.3(4)
C36 C31 C32 C33 -0.7(5)
B1 C31 C32 C33 -178.5(3)
C36 C31 C32 C42 179.8(3)
B1 C31 C32 C42 2.0(4)
C31 C32 C33 C34 0.6(6)
C42 C32 C33 C34 -180.0(4)
C32 C33 C34 C35 0.0(6)
C33 C34 C35 C36 -0.5(6)
C32 C31 C36 C35 0.2(5)
B1 C31 C36 C35 177.3(4)
C34 C35 C36 C31 0.3(6)
O1 B1 C41 C46 0.5(7)
C31 B1 C41 C46 179.7(4)
O1 B1 C41 C42 -177.3(4)
C31 B1 C41 C42 1.8(4)
C46 C41 C42 C43 -0.2(5)
B1 C41 C42 C43 178.2(3)
C46 C41 C42 C32 -179.1(3)
B1 C41 C42 C32 -0.7(4)
C33 C32 C42 C43 0.8(6)
C31 C32 C42 C43 -179.6(4)
C33 C32 C42 C41 179.7(4)
C31 C32 C42 C41 -0.8(4)
C41 C42 C43 C44 0.9(6)
C32 C42 C43 C44 179.6(3)
C42 C43 C44 C45 -0.4(6)
C43 C44 C45 C46 -0.9(6)
C42 C41 C46 C45 -1.1(5)
B1 C41 C46 C45 -178.8(4)
C44 C45 C46 C41 1.7(6)
